data_4121280
loop_
_publ_author_name
'Guohong Zou'
'Ling Huang'
'Ning Ye'
'Chensheng Lin'
'Wendan Cheng'
'Hui Huang'

_publ_section_title
;
 CsPbCO3F: A Strong Second-Harmonic Generation Material Derived from
 Enhancement via p-\p Interaction
;
_journal_name_full 'Journal of the American Chemical Society'
_journal_page_first 18560
_journal_page_last 18566
_journal_paper_doi 10.1021/ja408982d
_journal_volume 135
_journal_year 2013
_chemical_formula_sum 'C Cs F O3 Pb'
_chemical_formula_weight 419.11
_chemical_name_systematic
; 
 ? 
;
_space_group_IT_number 187
_symmetry_cell_setting hexagonal
_symmetry_space_group_name_Hall 'P -6 2'
_symmetry_space_group_name_H-M 'P -6 m 2'
_atom_sites_solution_hydrogens none
_atom_sites_solution_primary direct
_atom_sites_solution_secondary difmap
_audit_creation_method SHELXL-97
_cell_angle_alpha 90.00
_cell_angle_beta 90.00
_cell_angle_gamma 120.00
_cell_formula_units_Z 1
_cell_length_a 5.3888(8)
_cell_length_b 5.3888(8)
_cell_length_c 5.1071(14)
_cell_measurement_reflns_used 418
_cell_measurement_temperature 293(2)
_cell_measurement_theta_max 27.1871
_cell_measurement_theta_min 3.9901
_cell_volume 128.44(4)
_computing_cell_refinement 'CrystalClear (Rigaku Inc., 2008)'
_computing_data_collection 'CrystalClear (Rigaku Inc., 2008)'
_computing_data_reduction 'CrystalClear (Rigaku Inc., 2008)'
_computing_molecular_graphics 'SHELXL-97 (Sheldrick, 1997)'
_computing_publication_material 'SHELXL-97 (Sheldrick, 1997)'
_computing_structure_refinement 'SHELXL-97 (Sheldrick, 1997)'
_computing_structure_solution 'SHELXS-97 (Sheldrick, 1990)'
_diffrn_ambient_temperature 293(2)
_diffrn_detector_area_resol_mean 14.6306
_diffrn_measured_fraction_theta_full 0.976
_diffrn_measured_fraction_theta_max 0.976
_diffrn_measurement_device
;
Mercury70 (2x2 bin mode)
;
_diffrn_measurement_method CCD_Profile_fitting
_diffrn_radiation_monochromator graphite
_diffrn_radiation_source 'fine-focus sealed tube'
_diffrn_radiation_type MoK\a
_diffrn_radiation_wavelength 0.71073
_diffrn_reflns_av_R_equivalents 0.0858
_diffrn_reflns_av_sigmaI/netI 0.0620
_diffrn_reflns_limit_h_max 6
_diffrn_reflns_limit_h_min -6
_diffrn_reflns_limit_k_max 6
_diffrn_reflns_limit_k_min -6
_diffrn_reflns_limit_l_max 6
_diffrn_reflns_limit_l_min -6
_diffrn_reflns_number 961
_diffrn_reflns_theta_full 27.19
_diffrn_reflns_theta_max 27.19
_diffrn_reflns_theta_min 3.99
_diffrn_standards_decay_% 0
_diffrn_standards_interval_count none
_diffrn_standards_interval_time none
_exptl_absorpt_coefficient_mu 39.740
_exptl_absorpt_correction_T_max 1.0000
_exptl_absorpt_correction_T_min 0.4876
_exptl_absorpt_correction_type multi-scan
_exptl_crystal_colour White
_exptl_crystal_density_diffrn 5.419
_exptl_crystal_description Prism
_exptl_crystal_F_000 176
_exptl_crystal_size_max 0.2000
_exptl_crystal_size_mid 0.1000
_exptl_crystal_size_min 0.0500
_refine_diff_density_max 2.524
_refine_diff_density_min -1.438
_refine_diff_density_rms 0.273
_refine_ls_abs_structure_details 'Flack H D (1983), Acta Cryst. A39, 876-881'
_refine_ls_abs_structure_Flack 0.01(2)
_refine_ls_extinction_coef 0.33(3)
_refine_ls_extinction_expression Fc^*^=kFc[1+0.001xFc^2^\l^3^/sin(2\q)]^-1/4^
_refine_ls_extinction_method SHELXL
_refine_ls_goodness_of_fit_ref 1.057
_refine_ls_hydrogen_treatment none
_refine_ls_matrix_type full
_refine_ls_number_parameters 14
_refine_ls_number_reflns 139
_refine_ls_number_restraints 0
_refine_ls_restrained_S_all 1.057
_refine_ls_R_factor_all 0.0270
_refine_ls_R_factor_gt 0.0270
_refine_ls_shift/su_max 0.000
_refine_ls_shift/su_mean 0.000
_refine_ls_structure_factor_coef Fsqd
_refine_ls_weighting_details 'calc w=1/[\s^2^(Fo^2^)+(0.0045P)^2^+0.0000P] where P=(Fo^2^+2Fc^2^)/3'
_refine_ls_weighting_scheme calc
_refine_ls_wR_factor_gt 0.0547
_refine_ls_wR_factor_ref 0.0547
_reflns_number_gt 139
_reflns_number_total 139
_reflns_threshold_expression >2sigma(I)
_cod_data_source_file ja408982d_si_002.cif
_cod_data_source_block 1
_cod_database_code 4121280

loop_
_symmetry_equiv_pos_as_xyz
'x, y, z'
'-y, x-y, z'
'-x+y, -x, z'
'x, y, -z'
'-y, x-y, -z'
'-x+y, -x, -z'
'-y, -x, z'
'-x+y, y, z'
'x, x-y, z'
'-y, -x, -z'
'-x+y, y, -z'
'x, x-y, -z'

loop_
_atom_site_label
_atom_site_type_symbol
_atom_site_fract_x
_atom_site_fract_y
_atom_site_fract_z
_atom_site_U_iso_or_equiv
_atom_site_adp_type
_atom_site_occupancy
_atom_site_symmetry_multiplicity
_atom_site_calc_flag
_atom_site_refinement_flags
Pb1 Pb 0.6667 0.3333 0.5000 0.0162(7) Uani 1 12 d S
Cs1 Cs 1.0000 0.0000 0.0000 0.0202(6) Uani 1 12 d S
O1 O 0.1961(14) 0.392(3) 0.5000 0.025(4) Uani 1 4 d S
F1 F 0.6667 0.3333 0.0000 0.075(11) Uani 1 12 d S
C1 C 0.3333 0.6667 0.5000 0.009(7) Uani 1 12 d S

loop_
_atom_site_aniso_label
_atom_site_aniso_U_11
_atom_site_aniso_U_22
_atom_site_aniso_U_33
_atom_site_aniso_U_23
_atom_site_aniso_U_13
_atom_site_aniso_U_12
Pb1 0.0145(7) 0.0145(7) 0.0197(9) 0.000 0.000 0.0072(4)
Cs1 0.0186(8) 0.0186(8) 0.0235(13) 0.000 0.000 0.0093(4)
O1 0.022(6) 0.010(9) 0.039(9) 0.000 0.000 0.005(5)
F1 0.055(13) 0.055(13) 0.11(3) 0.000 0.000 0.027(7)
C1 0.009(10) 0.009(10) 0.009(16) 0.000 0.000 0.004(5)

loop_
_atom_type_symbol
_atom_type_description
_atom_type_scat_dispersion_real
_atom_type_scat_dispersion_imag
_atom_type_scat_source
C C 0.0033 0.0016 'International Tables Vol C Tables 4.2.6.8 and 6.1.1.4'
O O 0.0106 0.0060 'International Tables Vol C Tables 4.2.6.8 and 6.1.1.4'
F F 0.0171 0.0103 'International Tables Vol C Tables 4.2.6.8 and 6.1.1.4'
Cs Cs -0.3680 2.1192 'International Tables Vol C Tables 4.2.6.8 and 6.1.1.4'
Pb Pb -3.3944 10.1111 'International Tables Vol C Tables 4.2.6.8 and 6.1.1.4'

loop_
_geom_angle_atom_site_label_1
_geom_angle_atom_site_label_2
_geom_angle_atom_site_label_3
_geom_angle
_geom_angle_site_symmetry_1
_geom_angle_site_symmetry_3
F1 Pb1 F1 180.0 1_556 .
F1 Pb1 O1 90.000(1) 1_556 2_655
F1 Pb1 O1 90.000(1) . 2_655
F1 Pb1 O1 90.0 1_556 3_665
F1 Pb1 O1 90.0 . 3_665
O1 Pb1 O1 120.000(1) 2_655 3_665
F1 Pb1 O1 90.000(2) 1_556 1_655
F1 Pb1 O1 90.000(2) . 1_655
O1 Pb1 O1 71.6(6) 2_655 1_655
O1 Pb1 O1 48.4(6) 3_665 1_655
F1 Pb1 O1 90.000(1) 1_556 .
F1 Pb1 O1 90.000(1) . .
O1 Pb1 O1 120.000(3) 2_655 .
O1 Pb1 O1 120.000(1) 3_665 .
O1 Pb1 O1 168.4(6) 1_655 .
F1 Pb1 O1 90.0 1_556 3
F1 Pb1 O1 90.0 . 3
O1 Pb1 O1 48.4(6) 2_655 3
O1 Pb1 O1 168.4(6) 3_665 3
O1 Pb1 O1 120.0 1_655 3
O1 Pb1 O1 71.6(6) . 3
F1 Pb1 O1 90.000(1) 1_556 2_665
F1 Pb1 O1 90.0 . 2_665
O1 Pb1 O1 168.4(6) 2_655 2_665
O1 Pb1 O1 71.6(6) 3_665 2_665
O1 Pb1 O1 120.000(3) 1_655 2_665
O1 Pb1 O1 48.4(6) . 2_665
O1 Pb1 O1 120.000(3) 3 2_665
F1 Pb1 Cs1 129.378(9) 1_556 1_455
F1 Pb1 Cs1 50.622(9) . 1_455
O1 Pb1 Cs1 85.5(2) 2_655 1_455
O1 Pb1 Cs1 134.84(13) 3_665 1_455
O1 Pb1 Cs1 134.84(12) 1_655 1_455
O1 Pb1 Cs1 51.19(16) . 1_455
O1 Pb1 Cs1 51.19(16) 3 1_455
O1 Pb1 Cs1 85.5(2) 2_665 1_455
F1 Pb1 Cs1 50.622(9) 1_556 1_566
F1 Pb1 Cs1 129.378(9) . 1_566
O1 Pb1 Cs1 134.84(12) 2_655 1_566
O1 Pb1 Cs1 51.19(16) 3_665 1_566
O1 Pb1 Cs1 85.5(2) 1_655 1_566
O1 Pb1 Cs1 85.5(2) . 1_566
O1 Pb1 Cs1 134.84(13) 3 1_566
O1 Pb1 Cs1 51.19(16) 2_665 1_566
Cs1 Pb1 Cs1 134.527(6) 1_455 1_566
F1 Pb1 Cs1 129.378(9) 1_556 .
F1 Pb1 Cs1 50.622(9) . .
O1 Pb1 Cs1 51.19(16) 2_655 .
O1 Pb1 Cs1 85.5(2) 3_665 .
O1 Pb1 Cs1 51.19(16) 1_655 .
O1 Pb1 Cs1 134.84(13) . .
O1 Pb1 Cs1 85.5(2) 3 .
O1 Pb1 Cs1 134.84(13) 2_665 .
Cs1 Pb1 Cs1 84.045(13) 1_455 .
Cs1 Pb1 Cs1 134.527(6) 1_566 .
F1 Pb1 Cs1 50.622(9) 1_556 1_556
F1 Pb1 Cs1 129.378(9) . 1_556
O1 Pb1 Cs1 51.19(16) 2_655 1_556
O1 Pb1 Cs1 85.5(2) 3_665 1_556
O1 Pb1 Cs1 51.19(16) 1_655 1_556
O1 Pb1 Cs1 134.84(13) . 1_556
O1 Pb1 Cs1 85.5(2) 3 1_556
O1 Pb1 Cs1 134.84(12) 2_665 1_556
Cs1 Pb1 Cs1 134.527(6) 1_455 1_556
Cs1 Pb1 Cs1 84.045(13) 1_566 1_556
Cs1 Pb1 Cs1 78.755(18) . 1_556
F1 Cs1 F1 120.0 . 1_655
F1 Cs1 F1 120.0 . 1_545
F1 Cs1 F1 120.0 1_655 1_545
F1 Cs1 O1 73.06(8) . 2_654
F1 Cs1 O1 125.6(2) 1_655 2_654
F1 Cs1 O1 73.06(8) 1_545 2_654
F1 Cs1 O1 73.06(8) . 1_655
F1 Cs1 O1 73.06(8) 1_655 1_655
F1 Cs1 O1 125.6(2) 1_545 1_655
O1 Cs1 O1 146.13(17) 2_654 1_655
F1 Cs1 O1 125.6(2) . 3_655
F1 Cs1 O1 73.06(8) 1_655 3_655
F1 Cs1 O1 73.06(8) 1_545 3_655
O1 Cs1 O1 146.13(17) 2_654 3_655
O1 Cs1 O1 60.6(3) 1_655 3_655
F1 Cs1 O1 125.6(2) . 3_654
F1 Cs1 O1 73.06(8) 1_655 3_654
F1 Cs1 O1 73.06(8) 1_545 3_654
O1 Cs1 O1 60.6(3) 2_654 3_654
O1 Cs1 O1 146.13(17) 1_655 3_654
O1 Cs1 O1 108.7(4) 3_655 3_654
F1 Cs1 O1 73.06(8) . 2_655
F1 Cs1 O1 125.6(2) 1_655 2_655
F1 Cs1 O1 73.06(8) 1_545 2_655
O1 Cs1 O1 108.7(4) 2_654 2_655
O1 Cs1 O1 60.6(3) 1_655 2_655
O1 Cs1 O1 60.6(3) 3_655 2_655
O1 Cs1 O1 146.13(17) 3_654 2_655
F1 Cs1 O1 73.06(8) . 1_654
F1 Cs1 O1 73.06(8) 1_655 1_654
F1 Cs1 O1 125.6(2) 1_545 1_654
O1 Cs1 O1 60.6(3) 2_654 1_654
O1 Cs1 O1 108.7(4) 1_655 1_654
O1 Cs1 O1 146.13(17) 3_655 1_654
O1 Cs1 O1 60.6(3) 3_654 1_654
O1 Cs1 O1 146.13(17) 2_655 1_654
F1 Cs1 Pb1 112.736(3) . 1_544
F1 Cs1 Pb1 112.736(3) 1_655 1_544
F1 Cs1 Pb1 39.378(9) 1_545 1_544
O1 Cs1 Pb1 42.200(18) 2_654 1_544
O1 Cs1 Pb1 165.0(2) 1_655 1_544
O1 Cs1 Pb1 106.89(14) 3_655 1_544
O1 Cs1 Pb1 42.200(17) 3_654 1_544
O1 Cs1 Pb1 106.89(14) 2_655 1_544
O1 Cs1 Pb1 86.3(2) 1_654 1_544
F1 Cs1 Pb1 112.736(3) . 1_655
F1 Cs1 Pb1 39.378(9) 1_655 1_655
F1 Cs1 Pb1 112.736(3) 1_545 1_655
O1 Cs1 Pb1 165.0(2) 2_654 1_655
O1 Cs1 Pb1 42.200(18) 1_655 1_655
O1 Cs1 Pb1 42.200(17) 3_655 1_655
O1 Cs1 Pb1 106.89(14) 3_654 1_655
O1 Cs1 Pb1 86.3(2) 2_655 1_655
O1 Cs1 Pb1 106.89(14) 1_654 1_655
Pb1 Cs1 Pb1 134.527(6) 1_544 1_655
F1 Cs1 Pb1 39.378(9) . .
F1 Cs1 Pb1 112.736(3) 1_655 .
F1 Cs1 Pb1 112.736(3) 1_545 .
O1 Cs1 Pb1 106.89(14) 2_654 .
O1 Cs1 Pb1 42.200(17) 1_655 .
O1 Cs1 Pb1 86.3(2) 3_655 .
O1 Cs1 Pb1 165.0(2) 3_654 .
O1 Cs1 Pb1 42.200(17) 2_655 .
O1 Cs1 Pb1 106.89(14) 1_654 .
Pb1 Cs1 Pb1 134.527(6) 1_544 .
Pb1 Cs1 Pb1 84.045(13) 1_655 .
C1 O1 Pb1 95.8(3) . 1_455
C1 O1 Pb1 95.8(3) . .
Pb1 O1 Pb1 168.4(6) 1_455 .
C1 O1 Cs1 125.6(2) . 1_455
Pb1 O1 Cs1 86.61(18) 1_455 1_455
Pb1 O1 Cs1 86.61(18) . 1_455
C1 O1 Cs1 125.6(2) . 1_456
Pb1 O1 Cs1 86.61(18) 1_455 1_456
Pb1 O1 Cs1 86.61(18) . 1_456
Cs1 O1 Cs1 108.7(4) 1_455 1_456
Pb1 F1 Pb1 180.0 1_554 .
Pb1 F1 Cs1 90.0 1_554 .
Pb1 F1 Cs1 90.0 . .
Pb1 F1 Cs1 90.0 1_554 1_565
Pb1 F1 Cs1 90.0 . 1_565
Cs1 F1 Cs1 120.0 . 1_565
Pb1 F1 Cs1 90.0 1_554 1_455
Pb1 F1 Cs1 90.0 . 1_455
Cs1 F1 Cs1 120.0 . 1_455
Cs1 F1 Cs1 120.0 1_565 1_455
O1 C1 O1 120.000(2) 3_565 .
O1 C1 O1 120.000(3) 3_565 2_665
O1 C1 O1 120.000(2) . 2_665

loop_
_geom_bond_atom_site_label_1
_geom_bond_atom_site_label_2
_geom_bond_distance
_geom_bond_site_symmetry_2
Pb1 F1 2.5536(7) 1_556
Pb1 F1 2.5536(7) .
Pb1 O1 2.7084(14) 2_655
Pb1 O1 2.7084(14) 3_665
Pb1 O1 2.7084(14) 1_655
Pb1 O1 2.7084(14) .
Pb1 O1 2.7084(14) 3
Pb1 O1 2.7084(14) 2_665
Pb1 Cs1 4.0250(6) 1_455
Pb1 Cs1 4.0250(6) 1_566
Pb1 Cs1 4.0250(6) .
Pb1 Cs1 4.0250(6) 1_556
Cs1 F1 3.1112(5) .
Cs1 F1 3.1112(5) 1_655
Cs1 F1 3.1112(5) 1_545
Cs1 O1 3.142(8) 2_654
Cs1 O1 3.142(8) 1_655
Cs1 O1 3.142(8) 3_655
Cs1 O1 3.142(8) 3_654
Cs1 O1 3.142(8) 2_655
Cs1 O1 3.142(8) 1_654
Cs1 Pb1 4.0250(6) 1_544
Cs1 Pb1 4.0250(6) 1_655
O1 C1 1.281(13) .
O1 Pb1 2.7084(14) 1_455
O1 Cs1 3.142(8) 1_455
O1 Cs1 3.142(8) 1_456
F1 Pb1 2.5536(7) 1_554
F1 Cs1 3.1112(5) 1_565
F1 Cs1 3.1112(5) 1_455
C1 O1 1.281(13) 3_565
C1 O1 1.281(13) 2_665
